data_4036930
loop_
_publ_author_name
'Ueda, Atsushi'
'Umeno, Tomohiro'
'Doi, Mitsunobu'
'Akagawa, Kengo'
'Kudo, Kazuaki'
'Tanaka, Masakazu'

_publ_section_title
;
 Helical-Peptide-Catalyzed Enantioselective Michael Addition Reactions and
 Their Mechanistic Insights.
;
_journal_issue 15
_journal_name_full 'The Journal of organic chemistry'
_journal_page_first 6343
_journal_page_last 6356
_journal_paper_doi 10.1021/acs.joc.6b00982
_journal_volume 81
_journal_year 2016
_chemical_absolute_configuration rm
_chemical_compound_source synthesis
_chemical_formula_moiety 'C59 H86 N10 O9, C4 H8 O2'
_chemical_formula_sum 'C63 H94 N10 O11'
_chemical_formula_weight 1167.48
_chemical_name_systematic
; 
 H2N-Trp-Trp-(Leu-Leu-Ac5)2-OMe.AcOEt 
;
_space_group_IT_number 19
_space_group_name_Hall 'P 2ac 2ab'
_space_group_name_H-M_alt 'P 21 21 21'
_symmetry_cell_setting orthorhombic
_symmetry_space_group_name_H-M 'P 21 21 21'
_atom_sites_solution_hydrogens geom
_atom_sites_solution_primary direct
_atom_sites_solution_secondary difmap
_audit_creation_method SHELXL-97
_cell_angle_alpha 90.00
_cell_angle_beta 90.00
_cell_angle_gamma 90.00
_cell_formula_units_Z 4
_cell_length_a 10.2110(18)
_cell_length_b 24.559(4)
_cell_length_c 25.563(5)
_cell_measurement_reflns_used 13547
_cell_measurement_temperature 93
_cell_measurement_theta_max 27.5
_cell_measurement_theta_min 1.6
_cell_volume 6410(2)
_computing_cell_refinement 'CrystalClear-SM Expert 2.0'
_computing_data_collection 'CrystalClear-SM Expert 2.0'
_computing_data_reduction 'CrystalClear-SM Expert 2.0'
_computing_structure_refinement 'SHELXL-97 (Sheldrick, 2008)'
_computing_structure_solution 'SHELXS-97 (Sheldrick, 2008)'
_diffrn_ambient_temperature 93
_diffrn_detector_area_resol_mean 28.5714
_diffrn_measured_fraction_theta_full 0.999
_diffrn_measured_fraction_theta_max 0.999
_diffrn_measurement_device_type
;
Rigaku Saturn724+ (4x4 bin mode)
;
_diffrn_measurement_method 'profile data from \w-scans'
_diffrn_radiation_monochromator Confocal
_diffrn_radiation_source 'Rotating Anode'
_diffrn_radiation_type MoK\a
_diffrn_radiation_wavelength 0.71073
_diffrn_reflns_av_R_equivalents 0.1167
_diffrn_reflns_av_sigmaI/netI 0.0691
_diffrn_reflns_limit_h_max 13
_diffrn_reflns_limit_h_min -13
_diffrn_reflns_limit_k_max 31
_diffrn_reflns_limit_k_min -30
_diffrn_reflns_limit_l_max 31
_diffrn_reflns_limit_l_min -32
_diffrn_reflns_number 52537
_diffrn_reflns_theta_full 27.10
_diffrn_reflns_theta_max 27.10
_diffrn_reflns_theta_min 1.59
_exptl_absorpt_coefficient_mu 0.083
_exptl_absorpt_correction_T_max 1.000
_exptl_absorpt_correction_T_min 0.880
_exptl_absorpt_correction_type multi-scan
_exptl_crystal_colour Colorless
_exptl_crystal_density_diffrn 1.210
_exptl_crystal_density_method 'not measured'
_exptl_crystal_description Block
_exptl_crystal_F_000 2520
_exptl_crystal_size_max 0.14
_exptl_crystal_size_mid 0.14
_exptl_crystal_size_min 0.05
_refine_diff_density_max 0.355
_refine_diff_density_min -0.323
_refine_diff_density_rms 0.066
_refine_ls_abs_structure_details 'Flack (1983), 0 Friedel pairs'
_refine_ls_abs_structure_Flack 2.8(15)
_refine_ls_extinction_method none
_refine_ls_goodness_of_fit_ref 1.115
_refine_ls_hydrogen_treatment constr
_refine_ls_matrix_type full
_refine_ls_number_parameters 763
_refine_ls_number_reflns 7771
_refine_ls_number_restraints 0
_refine_ls_restrained_S_all 1.115
_refine_ls_R_factor_all 0.0894
_refine_ls_R_factor_gt 0.0737
_refine_ls_shift/su_max 0.007
_refine_ls_shift/su_mean 0.000
_refine_ls_structure_factor_coef Fsqd
_refine_ls_weighting_details 'calc w=1/[\s^2^(Fo^2^)+(0.0637P)^2^+4.8503P] where P=(Fo^2^+2Fc^2^)/3'
_refine_ls_weighting_scheme calc
_refine_ls_wR_factor_gt 0.1602
_refine_ls_wR_factor_ref 0.1696
_reflns_number_gt 6579
_reflns_number_total 7771
_reflns_threshold_expression I>2\s(I)
_cod_data_source_file jo6b00982_si_002.cif
_cod_data_source_block 1616
_cod_depositor_comments
;
The following automatic conversions were performed:

data item '_exptl_absorpt_correction_type' value 'Multi-scan' was
changed to 'multi-scan' in accordance with the
/home/saulius/struct/COD-crude-data/automatic-downloads/DataCite-retrospective/ACS/depositions/lib/dictionaries/cif_core.dic
dictionary named 'cif_core.dic' version 2.4.2 last updated on
2011-04-26.

Automatic conversion script
Id: cif_fix_values 6909 2019-04-08 15:41:33Z antanas 
;
_cod_original_sg_symbol_H-M P212121
_cod_database_code 4036930

loop_
_symmetry_equiv_pos_as_xyz
'x, y, z'
'-x+1/2, -y, z+1/2'
'-x, y+1/2, -z+1/2'
'x+1/2, -y+1/2, -z'

loop_
_atom_site_label
_atom_site_type_symbol
_atom_site_fract_x
_atom_site_fract_y
_atom_site_fract_z
_atom_site_U_iso_or_equiv
_atom_site_adp_type
_atom_site_occupancy
_atom_site_symmetry_multiplicity
_atom_site_calc_flag
_atom_site_refinement_flags
C1 C 1.4825(6) 0.28157(19) 0.7542(2) 0.0324(12) Uani 1 1 d .
O1 O 1.4670(4) 0.29264(16) 0.80012(15) 0.0425(10) Uani 1 1 d .
C2 C 1.6101(5) 0.2650(2) 0.7298(2) 0.0409(14) Uani 1 1 d .
H2A H 1.5970 0.2583 0.6924 0.061 Uiso 1 1 calc R
H2B H 1.6422 0.2317 0.7466 0.061 Uiso 1 1 calc R
H2C H 1.6745 0.2942 0.7344 0.061 Uiso 1 1 calc R
O3 O 1.3860(4) 0.28375(15) 0.71863(14) 0.0341(9) Uani 1 1 d .
C3 C 1.2572(5) 0.3008(2) 0.7355(2) 0.0364(13) Uani 1 1 d .
H3A H 1.2443 0.3399 0.7275 0.044 Uiso 1 1 calc R
H3B H 1.2483 0.2958 0.7737 0.044 Uiso 1 1 calc R
C4 C 1.1568(6) 0.2674(2) 0.7074(2) 0.0413(14) Uani 1 1 d .
H4A H 1.0690 0.2786 0.7186 0.062 Uiso 1 1 calc R
H4B H 1.1699 0.2288 0.7158 0.062 Uiso 1 1 calc R
H4C H 1.1658 0.2728 0.6696 0.062 Uiso 1 1 calc R
N11 N 0.9752(4) -0.17830(19) 0.34521(16) 0.0286(9) Uani 1 1 d .
H11A H 0.922(6) -0.190(2) 0.319(2) 0.043 Uiso 1 1 d .
H11B H 1.023(6) -0.150(2) 0.333(2) 0.043 Uiso 1 1 d .
C11 C 0.8972(5) -0.16106(19) 0.38901(17) 0.0242(10) Uani 1 1 d .
H11 H 0.8476 -0.1286 0.3762 0.029 Uiso 1 1 calc R
C12 C 0.9797(5) -0.14030(18) 0.43384(17) 0.0211(9) Uani 1 1 d .
O12 O 0.9351(3) -0.13118(13) 0.47847(12) 0.0254(7) Uani 1 1 d .
C13 C 0.7906(5) -0.2016(2) 0.40834(19) 0.0278(11) Uani 1 1 d .
H13A H 0.8275 -0.2389 0.4083 0.033 Uiso 1 1 calc R
H13B H 0.7669 -0.1924 0.4449 0.033 Uiso 1 1 calc R
C14 C 0.6678(5) -0.2010(2) 0.37515(19) 0.0258(10) Uani 1 1 d .
C15 C 0.6537(5) -0.1776(2) 0.32666(18) 0.0261(10) Uani 1 1 d .
H15 H 0.7223 -0.1609 0.3073 0.031 Uiso 1 1 calc R
N15 N 0.5248(4) -0.18185(16) 0.31003(15) 0.0256(9) Uani 1 1 d .
H15A H 0.4939 -0.1702 0.2799 0.031 Uiso 1 1 calc R
C15A C 0.4540(5) -0.20723(19) 0.34822(18) 0.0245(10) Uani 1 1 d .
C16 C 0.3216(5) -0.21965(19) 0.35021(19) 0.0264(10) Uani 1 1 d .
H16 H 0.2645 -0.2101 0.3223 0.032 Uiso 1 1 calc R
C17 C 0.2752(5) -0.2464(2) 0.39423(19) 0.0304(11) Uani 1 1 d .
H17 H 0.1850 -0.2555 0.3966 0.037 Uiso 1 1 calc R
C18 C 0.3599(5) -0.2601(2) 0.4354(2) 0.0309(11) Uani 1 1 d .
H18 H 0.3261 -0.2784 0.4652 0.037 Uiso 1 1 calc R
C19 C 0.4916(5) -0.24745(18) 0.43317(19) 0.0262(10) Uani 1 1 d .
H19 H 0.5475 -0.2570 0.4614 0.031 Uiso 1 1 calc R
C19A C 0.5427(5) -0.22067(18) 0.38961(18) 0.0259(10) Uani 1 1 d .
N21 N 1.1025(4) -0.12594(15) 0.42086(14) 0.0201(8) Uani 1 1 d .
H21 H 1.1301 -0.1311 0.3886 0.024 Uiso 1 1 calc R
C21 C 1.1906(4) -0.10208(18) 0.45919(17) 0.0195(9) Uani 1 1 d .
H21A H 1.1972 -0.1282 0.4891 0.023 Uiso 1 1 calc R
C22 C 1.1384(4) -0.04883(18) 0.48077(16) 0.0196(9) Uani 1 1 d .
O22 O 1.1678(3) -0.03401(13) 0.52544(11) 0.0234(7) Uani 1 1 d .
C23 C 1.3288(4) -0.09478(18) 0.43680(17) 0.0210(9) Uani 1 1 d .
H23A H 1.3881 -0.0842 0.4657 0.025 Uiso 1 1 calc R
H23B H 1.3592 -0.1304 0.4233 0.025 Uiso 1 1 calc R
C24 C 1.3415(4) -0.05308(18) 0.39350(16) 0.0196(9) Uani 1 1 d .
C25 C 1.3501(5) -0.06317(19) 0.34094(17) 0.0233(10) Uani 1 1 d .
H25 H 1.3401 -0.0980 0.3252 0.028 Uiso 1 1 calc R
N25 N 1.3752(4) -0.01581(16) 0.31425(15) 0.0277(9) Uani 1 1 d .
H25A H 1.3829 -0.0128 0.2801 0.033 Uiso 1 1 calc R
C25A C 1.3864(5) 0.0259(2) 0.34959(18) 0.0281(11) Uani 1 1 d .
C26 C 1.4189(6) 0.0809(2) 0.3413(2) 0.0390(13) Uani 1 1 d .
H26 H 1.4344 0.0947 0.3071 0.047 Uiso 1 1 calc R
C27 C 1.4272(7) 0.1137(2) 0.3843(2) 0.0460(16) Uani 1 1 d .
H27 H 1.4477 0.1511 0.3798 0.055 Uiso 1 1 calc R
C28 C 1.4061(7) 0.0934(2) 0.4350(2) 0.0435(15) Uani 1 1 d .
H28 H 1.4131 0.1173 0.4641 0.052 Uiso 1 1 calc R
C29 C 1.3755(5) 0.0396(2) 0.44338(19) 0.0309(11) Uani 1 1 d .
H29 H 1.3612 0.0262 0.4778 0.037 Uiso 1 1 calc R
C29A C 1.3656(5) 0.00441(19) 0.39967(17) 0.0229(10) Uani 1 1 d .
N31 N 1.0624(4) -0.01741(15) 0.44955(13) 0.0193(8) Uani 1 1 d .
H31 H 1.0443 -0.0276 0.4173 0.023 Uiso 1 1 calc R
C31 C 1.0115(5) 0.03324(18) 0.47021(16) 0.0204(9) Uani 1 1 d .
H31A H 1.0861 0.0543 0.4854 0.025 Uiso 1 1 calc R
C32 C 0.9128(4) 0.02219(18) 0.51373(16) 0.0191(9) Uani 1 1 d .
O32 O 0.8999(3) 0.05508(13) 0.54994(12) 0.0252(7) Uani 1 1 d .
C33 C 0.9497(5) 0.06755(19) 0.42600(17) 0.0255(10) Uani 1 1 d .
H33A H 1.0151 0.0721 0.3978 0.031 Uiso 1 1 calc R
H33B H 0.8746 0.0472 0.4112 0.031 Uiso 1 1 calc R
C34 C 0.9020(6) 0.12390(19) 0.44288(19) 0.0306(11) Uani 1 1 d .
H34 H 0.8440 0.1190 0.4740 0.037 Uiso 1 1 calc R
C35 C 1.0133(7) 0.1607(2) 0.4586(3) 0.0582(18) Uani 1 1 d .
H35A H 1.0641 0.1434 0.4866 0.087 Uiso 1 1 calc R
H35B H 0.9781 0.1955 0.4711 0.087 Uiso 1 1 calc R
H35C H 1.0701 0.1672 0.4284 0.087 Uiso 1 1 calc R
C36 C 0.8204(7) 0.1492(2) 0.3994(2) 0.0464(16) Uani 1 1 d .
H36A H 0.7490 0.1244 0.3900 0.070 Uiso 1 1 calc R
H36B H 0.8758 0.1556 0.3688 0.070 Uiso 1 1 calc R
H36C H 0.7838 0.1839 0.4116 0.070 Uiso 1 1 calc R
N41 N 0.8407(4) -0.02330(15) 0.51018(14) 0.0205(8) Uani 1 1 d .
H41 H 0.8457 -0.0439 0.4821 0.025 Uiso 1 1 calc R
C41 C 0.7535(4) -0.03845(19) 0.55343(16) 0.0204(9) Uani 1 1 d .
H41A H 0.6977 -0.0061 0.5617 0.025 Uiso 1 1 calc R
C42 C 0.8337(4) -0.05194(18) 0.60226(17) 0.0202(9) Uani 1 1 d .
O43 O 0.7992(3) -0.03492(13) 0.64576(11) 0.0236(7) Uani 1 1 d .
C44 C 0.6628(5) -0.0850(2) 0.53774(17) 0.0234(10) Uani 1 1 d .
H44A H 0.7166 -0.1159 0.5252 0.028 Uiso 1 1 calc R
H44B H 0.6071 -0.0728 0.5083 0.028 Uiso 1 1 calc R
C45 C 0.5743(5) -0.1050(2) 0.58220(18) 0.0287(11) Uani 1 1 d .
H45 H 0.6317 -0.1168 0.6118 0.034 Uiso 1 1 calc R
C46 C 0.4847(5) -0.0603(2) 0.6022(2) 0.0358(12) Uani 1 1 d .
H46A H 0.5374 -0.0291 0.6135 0.054 Uiso 1 1 calc R
H46B H 0.4334 -0.0740 0.6318 0.054 Uiso 1 1 calc R
H46C H 0.4254 -0.0489 0.5741 0.054 Uiso 1 1 calc R
C47 C 0.4949(5) -0.1542(2) 0.5642(2) 0.0320(11) Uani 1 1 d .
H47A H 0.5545 -0.1826 0.5514 0.048 Uiso 1 1 calc R
H47B H 0.4356 -0.1433 0.5359 0.048 Uiso 1 1 calc R
H47C H 0.4437 -0.1684 0.5936 0.048 Uiso 1 1 calc R
N51 N 0.9411(3) -0.08304(14) 0.59591(14) 0.0187(8) Uani 1 1 d .
H51 H 0.9598 -0.0961 0.5647 0.022 Uiso 1 1 calc R
C51 C 1.0272(4) -0.09541(17) 0.64006(16) 0.0190(9) Uani 1 1 d .
C52 C 1.0661(4) -0.04139(18) 0.66724(16) 0.0195(9) Uani 1 1 d .
O52 O 1.0698(3) -0.03672(13) 0.71510(11) 0.0264(7) Uani 1 1 d .
C53 C 0.9711(5) -0.13564(19) 0.68024(17) 0.0222(10) Uani 1 1 d .
H53A H 0.9104 -0.1615 0.6631 0.027 Uiso 1 1 calc R
H53B H 0.9230 -0.1159 0.7080 0.027 Uiso 1 1 calc R
C54 C 1.0897(5) -0.16610(19) 0.70343(17) 0.0243(10) Uani 1 1 d .
H54A H 1.0762 -0.2060 0.7015 0.029 Uiso 1 1 calc R
H54B H 1.1029 -0.1558 0.7405 0.029 Uiso 1 1 calc R
C55 C 1.2091(5) -0.1491(2) 0.67015(18) 0.0258(10) Uani 1 1 d .
H55A H 1.2628 -0.1217 0.6889 0.031 Uiso 1 1 calc R
H55B H 1.2647 -0.1810 0.6619 0.031 Uiso 1 1 calc R
C56 C 1.1510(4) -0.12493(18) 0.62040(17) 0.0208(9) Uani 1 1 d .
H56A H 1.1284 -0.1538 0.5950 0.025 Uiso 1 1 calc R
H56B H 1.2127 -0.0991 0.6038 0.025 Uiso 1 1 calc R
N61 N 1.1003(4) 0.00021(14) 0.63534(13) 0.0168(7) Uani 1 1 d .
H61 H 1.0959 -0.0041 0.6012 0.020 Uiso 1 1 calc R
C61 C 1.1442(4) 0.05191(18) 0.65683(17) 0.0213(9) Uani 1 1 d .
H61A H 1.2145 0.0444 0.6831 0.026 Uiso 1 1 calc R
C62 C 1.0344(5) 0.08394(18) 0.68414(16) 0.0208(9) Uani 1 1 d .
O62 O 1.0598(3) 0.11016(13) 0.72447(12) 0.0272(8) Uani 1 1 d .
C63 C 1.2043(5) 0.08577(18) 0.61184(18) 0.0241(10) Uani 1 1 d .
H63A H 1.2790 0.0652 0.5971 0.029 Uiso 1 1 calc R
H63B H 1.1378 0.0894 0.5839 0.029 Uiso 1 1 calc R
C64 C 1.2523(5) 0.1428(2) 0.62654(19) 0.0260(10) Uani 1 1 d .
H64 H 1.1758 0.1642 0.6396 0.031 Uiso 1 1 calc R
C65 C 1.3560(5) 0.1412(2) 0.6695(2) 0.0349(12) Uani 1 1 d .
H65A H 1.3201 0.1229 0.7005 0.052 Uiso 1 1 calc R
H65B H 1.3816 0.1784 0.6787 0.052 Uiso 1 1 calc R
H65C H 1.4328 0.1211 0.6570 0.052 Uiso 1 1 calc R
C66 C 1.3060(7) 0.1711(2) 0.5778(2) 0.0426(14) Uani 1 1 d .
H66A H 1.3368 0.2076 0.5871 0.064 Uiso 1 1 calc R
H66B H 1.2367 0.1739 0.5514 0.064 Uiso 1 1 calc R
H66C H 1.3791 0.1498 0.5636 0.064 Uiso 1 1 calc R
N71 N 0.9170(4) 0.08417(14) 0.66092(14) 0.0184(8) Uani 1 1 d .
H71 H 0.9032 0.0626 0.6340 0.022 Uiso 1 1 calc R
C71 C 0.8109(5) 0.11943(19) 0.67925(17) 0.0230(10) Uani 1 1 d .
H71A H 0.8522 0.1516 0.6966 0.028 Uiso 1 1 calc R
C72 C 0.7175(5) 0.09353(18) 0.71878(17) 0.0218(9) Uani 1 1 d .
O72 O 0.6476(3) 0.12355(13) 0.74620(12) 0.0253(7) Uani 1 1 d .
C73 C 0.7314(5) 0.14058(19) 0.63288(18) 0.0242(10) Uani 1 1 d .
H73A H 0.6576 0.1624 0.6467 0.029 Uiso 1 1 calc R
H73B H 0.6936 0.1089 0.6143 0.029 Uiso 1 1 calc R
C74 C 0.8058(5) 0.1754(2) 0.59308(19) 0.0277(11) Uani 1 1 d .
H74 H 0.8746 0.1521 0.5765 0.033 Uiso 1 1 calc R
C75 C 0.7105(6) 0.1938(3) 0.5502(2) 0.0457(15) Uani 1 1 d .
H75A H 0.6682 0.1618 0.5346 0.069 Uiso 1 1 calc R
H75B H 0.7588 0.2136 0.5231 0.069 Uiso 1 1 calc R
H75C H 0.6437 0.2176 0.5654 0.069 Uiso 1 1 calc R
C76 C 0.8727(7) 0.2240(2) 0.6178(2) 0.0449(15) Uani 1 1 d .
H76A H 0.9187 0.2448 0.5908 0.067 Uiso 1 1 calc R
H76B H 0.9357 0.2114 0.6441 0.067 Uiso 1 1 calc R
H76C H 0.8070 0.2472 0.6346 0.067 Uiso 1 1 calc R
N81 N 0.7128(4) 0.03927(15) 0.72223(14) 0.0250(9) Uani 1 1 d .
H81 H 0.7647 0.0196 0.7023 0.030 Uiso 1 1 calc R
C81 C 0.6241(5) 0.01195(18) 0.75827(17) 0.0228(10) Uani 1 1 d .
C82 C 0.6513(5) 0.03065(19) 0.81404(18) 0.0245(10) Uani 1 1 d .
O82 O 0.5670(3) 0.03762(14) 0.84678(12) 0.0265(7) Uani 1 1 d .
C83 C 0.4770(5) 0.0185(2) 0.74497(18) 0.0269(10) Uani 1 1 d .
H83A H 0.4406 0.0515 0.7618 0.032 Uiso 1 1 calc R
H83B H 0.4641 0.0214 0.7067 0.032 Uiso 1 1 calc R
C84 C 0.4117(5) -0.0322(2) 0.7662(2) 0.0354(12) Uani 1 1 d .
H84A H 0.3317 -0.0410 0.7459 0.042 Uiso 1 1 calc R
H84B H 0.3875 -0.0274 0.8034 0.042 Uiso 1 1 calc R
C85 C 0.5143(6) -0.0772(2) 0.7601(3) 0.0472(15) Uani 1 1 d .
H85A H 0.5098 -0.1025 0.7903 0.057 Uiso 1 1 calc R
H85B H 0.4976 -0.0982 0.7278 0.057 Uiso 1 1 calc R
C86 C 0.6474(6) -0.0510(2) 0.7577(2) 0.0350(13) Uani 1 1 d .
H86A H 0.6936 -0.0619 0.7253 0.042 Uiso 1 1 calc R
H86B H 0.7011 -0.0621 0.7881 0.042 Uiso 1 1 calc R
O87 O 0.7789(3) 0.03335(15) 0.82368(13) 0.0319(8) Uani 1 1 d .
C87 C 0.8225(5) 0.0397(2) 0.8773(2) 0.0369(13) Uani 1 1 d .
H87A H 0.9184 0.0410 0.8783 0.055 Uiso 1 1 calc R
H87B H 0.7917 0.0088 0.8982 0.055 Uiso 1 1 calc R
H87C H 0.7869 0.0736 0.8918 0.055 Uiso 1 1 calc R

loop_
_atom_site_aniso_label
_atom_site_aniso_U_11
_atom_site_aniso_U_22
_atom_site_aniso_U_33
_atom_site_aniso_U_23
_atom_site_aniso_U_13
_atom_site_aniso_U_12
C1 0.044(3) 0.021(2) 0.032(3) 0.005(2) 0.000(2) 0.001(2)
O1 0.053(3) 0.039(2) 0.036(2) 0.0005(17) 0.000(2) -0.002(2)
C2 0.034(3) 0.045(3) 0.043(3) -0.009(3) 0.000(3) 0.006(3)
O3 0.032(2) 0.038(2) 0.0319(19) -0.0076(16) 0.0034(17) 0.0040(17)
C3 0.034(3) 0.037(3) 0.038(3) -0.003(2) 0.007(2) 0.003(2)
C4 0.040(3) 0.045(3) 0.040(3) -0.008(3) 0.007(3) -0.007(3)
N11 0.025(2) 0.039(3) 0.021(2) -0.0028(18) -0.0017(18) 0.0007(19)
C11 0.023(2) 0.026(2) 0.024(2) 0.0014(19) 0.001(2) -0.002(2)
C12 0.023(2) 0.017(2) 0.024(2) -0.0004(17) -0.003(2) -0.0003(19)
O12 0.0263(17) 0.0259(17) 0.0239(16) -0.0030(13) 0.0050(15) -0.0033(15)
C13 0.029(3) 0.029(3) 0.025(2) -0.003(2) -0.006(2) -0.001(2)
C14 0.023(2) 0.026(2) 0.028(3) -0.0026(19) 0.001(2) 0.002(2)
C15 0.026(2) 0.029(3) 0.024(2) 0.0006(19) 0.002(2) 0.000(2)
N15 0.027(2) 0.030(2) 0.0200(19) -0.0021(16) -0.0034(17) 0.0028(18)
C15A 0.032(3) 0.019(2) 0.023(2) -0.0006(18) 0.002(2) 0.002(2)
C16 0.030(3) 0.023(2) 0.027(2) 0.0000(19) 0.000(2) 0.005(2)
C17 0.029(3) 0.028(3) 0.034(3) -0.003(2) 0.007(2) -0.003(2)
C18 0.033(3) 0.030(3) 0.030(3) 0.006(2) 0.003(2) -0.002(2)
C19 0.032(3) 0.016(2) 0.031(3) -0.0030(19) -0.003(2) -0.001(2)
C19A 0.032(3) 0.021(2) 0.025(2) 0.0009(19) -0.004(2) 0.000(2)
N21 0.0227(19) 0.023(2) 0.0142(17) -0.0019(14) -0.0005(15) -0.0010(16)
C21 0.021(2) 0.022(2) 0.015(2) 0.0011(17) -0.0025(18) -0.0006(19)
C22 0.015(2) 0.027(2) 0.017(2) -0.0008(17) 0.0050(17) -0.0068(18)
O22 0.0270(17) 0.0286(17) 0.0147(15) -0.0016(13) 0.0004(13) -0.0003(15)
C23 0.020(2) 0.024(2) 0.019(2) -0.0011(17) 0.0024(18) 0.0012(19)
C24 0.018(2) 0.026(2) 0.016(2) -0.0001(17) 0.0041(18) 0.0016(18)
C25 0.024(2) 0.026(2) 0.020(2) 0.0006(18) 0.0015(19) 0.001(2)
N25 0.036(2) 0.029(2) 0.0184(19) 0.0014(16) 0.0033(18) 0.0017(19)
C25A 0.035(3) 0.027(2) 0.023(2) 0.0042(19) 0.005(2) -0.001(2)
C26 0.054(4) 0.031(3) 0.032(3) 0.009(2) 0.005(3) -0.005(3)
C27 0.074(4) 0.023(3) 0.041(3) -0.001(2) 0.018(3) -0.010(3)
C28 0.065(4) 0.030(3) 0.035(3) -0.010(2) 0.014(3) -0.013(3)
C29 0.041(3) 0.029(3) 0.023(2) -0.006(2) 0.005(2) -0.005(2)
C29A 0.024(2) 0.026(2) 0.018(2) -0.0007(18) 0.0045(19) -0.0003(19)
N31 0.0224(19) 0.0220(19) 0.0136(17) -0.0012(14) 0.0029(15) 0.0011(16)
C31 0.023(2) 0.022(2) 0.016(2) -0.0003(17) 0.0013(18) -0.0026(19)
C32 0.021(2) 0.023(2) 0.0135(19) 0.0002(16) -0.0041(17) 0.0031(19)
O32 0.0291(17) 0.0259(17) 0.0205(16) -0.0028(13) 0.0001(14) 0.0002(15)
C33 0.036(3) 0.027(2) 0.014(2) 0.0030(17) 0.001(2) 0.000(2)
C34 0.044(3) 0.023(2) 0.025(2) 0.0030(19) -0.004(2) 0.007(2)
C35 0.066(4) 0.027(3) 0.082(5) -0.002(3) -0.015(4) -0.002(3)
C36 0.072(4) 0.028(3) 0.039(3) 0.002(2) -0.010(3) 0.018(3)
N41 0.0211(19) 0.026(2) 0.0141(17) -0.0023(14) 0.0015(15) -0.0040(17)
C41 0.019(2) 0.026(2) 0.016(2) -0.0026(18) 0.0023(17) -0.0014(19)
C42 0.019(2) 0.022(2) 0.019(2) -0.0022(17) 0.0033(18) -0.0050(18)
O43 0.0225(16) 0.0311(18) 0.0173(15) -0.0047(13) 0.0021(13) -0.0023(15)
C44 0.020(2) 0.032(3) 0.018(2) 0.0003(18) 0.0002(19) -0.003(2)
C45 0.021(2) 0.043(3) 0.022(2) 0.000(2) -0.003(2) -0.005(2)
C46 0.030(3) 0.045(3) 0.032(3) -0.009(2) 0.011(2) -0.010(3)
C47 0.026(3) 0.039(3) 0.031(3) 0.003(2) -0.005(2) -0.006(2)
N51 0.0184(18) 0.0220(19) 0.0155(17) -0.0026(14) 0.0011(15) -0.0018(16)
C51 0.021(2) 0.020(2) 0.016(2) -0.0014(16) -0.0003(18) -0.0040(18)
C52 0.019(2) 0.019(2) 0.020(2) -0.0017(17) -0.0005(18) -0.0009(18)
O52 0.0369(19) 0.0266(17) 0.0156(15) -0.0019(13) -0.0018(14) -0.0044(16)
C53 0.023(2) 0.023(2) 0.021(2) 0.0017(18) 0.0056(19) -0.0075(19)
C54 0.030(3) 0.021(2) 0.022(2) -0.0002(18) 0.002(2) -0.003(2)
C55 0.028(2) 0.024(2) 0.026(2) 0.0059(19) 0.000(2) -0.001(2)
C56 0.020(2) 0.019(2) 0.023(2) -0.0012(17) 0.0038(19) -0.0005(19)
N61 0.0186(18) 0.0170(18) 0.0148(16) -0.0034(13) -0.0007(15) -0.0038(15)
C61 0.021(2) 0.023(2) 0.020(2) -0.0034(17) -0.0027(19) -0.0008(19)
C62 0.029(2) 0.020(2) 0.014(2) 0.0016(16) -0.0011(19) -0.0050(19)
O62 0.0306(18) 0.0293(18) 0.0218(16) -0.0082(14) -0.0013(15) -0.0016(15)
C63 0.027(2) 0.023(2) 0.022(2) -0.0048(18) 0.006(2) -0.006(2)
C64 0.029(2) 0.022(2) 0.027(2) -0.0003(19) 0.000(2) -0.006(2)
C65 0.031(3) 0.027(3) 0.046(3) -0.006(2) -0.004(3) -0.007(2)
C66 0.056(4) 0.032(3) 0.040(3) 0.005(2) 0.006(3) -0.016(3)
N71 0.0198(19) 0.0190(18) 0.0163(17) -0.0027(14) 0.0014(16) -0.0003(16)
C71 0.027(2) 0.024(2) 0.018(2) -0.0011(18) -0.0008(19) 0.000(2)
C72 0.026(2) 0.022(2) 0.018(2) 0.0025(17) 0.0010(19) 0.0019(19)
O72 0.0300(18) 0.0223(16) 0.0236(16) -0.0034(13) 0.0091(15) 0.0032(15)
C73 0.029(2) 0.023(2) 0.021(2) -0.0004(18) 0.002(2) 0.002(2)
C74 0.032(3) 0.025(2) 0.026(2) 0.0040(19) 0.009(2) 0.008(2)
C75 0.049(4) 0.053(4) 0.035(3) 0.021(3) 0.007(3) 0.012(3)
C76 0.058(4) 0.029(3) 0.048(3) -0.001(2) 0.017(3) -0.012(3)
N81 0.032(2) 0.020(2) 0.0222(19) -0.0012(15) 0.0126(18) 0.0024(18)
C81 0.030(2) 0.018(2) 0.021(2) 0.0020(17) 0.006(2) 0.0015(19)
C82 0.026(2) 0.025(2) 0.023(2) 0.0072(19) 0.005(2) 0.004(2)
O82 0.0240(16) 0.0337(19) 0.0220(16) -0.0005(14) 0.0065(14) 0.0052(15)
C83 0.030(3) 0.030(3) 0.021(2) 0.0011(19) 0.000(2) 0.004(2)
C84 0.036(3) 0.033(3) 0.037(3) 0.003(2) -0.003(3) -0.004(3)
C85 0.048(4) 0.030(3) 0.064(4) 0.003(3) -0.011(3) -0.003(3)
C86 0.044(3) 0.022(3) 0.039(3) 0.003(2) 0.021(3) 0.004(2)
O87 0.0257(18) 0.043(2) 0.0271(18) 0.0071(16) 0.0015(15) 0.0051(17)
C87 0.033(3) 0.047(3) 0.031(3) 0.009(2) -0.006(2) 0.001(3)

loop_
_atom_type_symbol
_atom_type_description
_atom_type_scat_dispersion_real
_atom_type_scat_dispersion_imag
_atom_type_scat_source
C C 0.0033 0.0016 'International Tables Vol C Tables 4.2.6.8 and 6.1.1.4'
H H 0.0000 0.0000 'International Tables Vol C Tables 4.2.6.8 and 6.1.1.4'
N N 0.0061 0.0033 'International Tables Vol C Tables 4.2.6.8 and 6.1.1.4'
O O 0.0106 0.0060 'International Tables Vol C Tables 4.2.6.8 and 6.1.1.4'

loop_
_geom_angle_atom_site_label_1
_geom_angle_atom_site_label_2
_geom_angle_atom_site_label_3
_geom_angle
O1 C1 O3 123.4(5)
O1 C1 C2 125.1(5)
O3 C1 C2 111.5(4)
C1 C2 H2A 109.5
C1 C2 H2B 109.5
H2A C2 H2B 109.5
C1 C2 H2C 109.5
H2A C2 H2C 109.5
H2B C2 H2C 109.5
C1 O3 C3 118.5(4)
O3 C3 C4 108.7(4)
O3 C3 H3A 109.9
C4 C3 H3A 109.9
O3 C3 H3B 109.9
C4 C3 H3B 109.9
H3A C3 H3B 108.3
C3 C4 H4A 109.5
C3 C4 H4B 109.5
H4A C4 H4B 109.5
C3 C4 H4C 109.5
H4A C4 H4C 109.5
H4B C4 H4C 109.5
C11 N11 H11A 109(4)
C11 N11 H11B 109(4)
H11A N11 H11B 109(5)
N11 C11 C12 112.4(4)
N11 C11 C13 116.5(4)
C12 C11 C13 111.4(4)
N11 C11 H11 105.1
C12 C11 H11 105.1
C13 C11 H11 105.1
O12 C12 N21 121.2(4)
O12 C12 C11 123.4(4)
N21 C12 C11 114.9(4)
C14 C13 C11 113.3(4)
C14 C13 H13A 108.9
C11 C13 H13A 108.9
C14 C13 H13B 108.9
C11 C13 H13B 108.9
H13A C13 H13B 107.7
C15 C14 C19A 106.5(4)
C15 C14 C13 126.6(5)
C19A C14 C13 126.7(4)
C14 C15 N15 110.1(4)
C14 C15 H15 124.9
N15 C15 H15 124.9
C15A N15 C15 108.5(4)
C15A N15 H15A 125.7
C15 N15 H15A 125.7
N15 C15A C16 130.0(5)
N15 C15A C19A 107.4(4)
C16 C15A C19A 122.6(5)
C17 C16 C15A 117.9(5)
C17 C16 H16 121.1
C15A C16 H16 121.1
C16 C17 C18 120.8(5)
C16 C17 H17 119.6
C18 C17 H17 119.6
C19 C18 C17 121.0(5)
C19 C18 H18 119.5
C17 C18 H18 119.5
C18 C19 C19A 120.2(5)
C18 C19 H19 119.9
C19A C19 H19 119.9
C19 C19A C14 135.0(5)
C19 C19A C15A 117.5(5)
C14 C19A C15A 107.4(4)
C12 N21 C21 121.1(4)
C12 N21 H21 119.4
C21 N21 H21 119.4
N21 C21 C22 112.0(4)
N21 C21 C23 111.4(3)
C22 C21 C23 111.0(4)
N21 C21 H21A 107.4
C22 C21 H21A 107.4
C23 C21 H21A 107.4
O22 C22 N31 121.0(4)
O22 C22 C21 120.3(4)
N31 C22 C21 118.6(4)
C24 C23 C21 115.6(4)
C24 C23 H23A 108.4
C21 C23 H23A 108.4
C24 C23 H23B 108.4
C21 C23 H23B 108.4
H23A C23 H23B 107.5
C25 C24 C29A 105.9(4)
C25 C24 C23 126.9(4)
C29A C24 C23 126.7(4)
C24 C25 N25 110.3(4)
C24 C25 H25 124.9
N25 C25 H25 124.9
C25A N25 C25 108.8(4)
C25A N25 H25A 125.6
C25 N25 H25A 125.6
N25 C25A C29A 107.9(4)
N25 C25A C26 129.6(4)
C29A C25A C26 122.4(5)
C27 C26 C25A 117.3(5)
C27 C26 H26 121.4
C25A C26 H26 121.4
C26 C27 C28 121.7(5)
C26 C27 H27 119.2
C28 C27 H27 119.2
C29 C28 C27 121.2(5)
C29 C28 H28 119.4
C27 C28 H28 119.4
C28 C29 C29A 118.6(5)
C28 C29 H29 120.7
C29A C29 H29 120.7
C25A C29A C29 118.7(4)
C25A C29A C24 107.2(4)
C29 C29A C24 134.1(4)
C22 N31 C31 118.7(3)
C22 N31 H31 120.6
C31 N31 H31 120.6
N31 C31 C32 110.5(4)
N31 C31 C33 110.4(3)
C32 C31 C33 111.1(4)
N31 C31 H31A 108.2
C32 C31 H31A 108.2
C33 C31 H31A 108.2
O32 C32 N41 122.5(4)
O32 C32 C31 120.0(4)
N41 C32 C31 117.5(4)
C34 C33 C31 114.7(4)
C34 C33 H33A 108.6
C31 C33 H33A 108.6
C34 C33 H33B 108.6
C31 C33 H33B 108.6
H33A C33 H33B 107.6
C35 C34 C36 111.3(5)
C35 C34 C33 112.2(5)
C36 C34 C33 109.8(4)
C35 C34 H34 107.8
C36 C34 H34 107.8
C33 C34 H34 107.8
C34 C35 H35A 109.5
C34 C35 H35B 109.5
H35A C35 H35B 109.5
C34 C35 H35C 109.5
H35A C35 H35C 109.5
H35B C35 H35C 109.5
C34 C36 H36A 109.5
C34 C36 H36B 109.5
H36A C36 H36B 109.5
C34 C36 H36C 109.5
H36A C36 H36C 109.5
H36B C36 H36C 109.5
C32 N41 C41 119.5(4)
C32 N41 H41 120.2
C41 N41 H41 120.2
N41 C41 C44 111.1(3)
N41 C41 C42 110.2(3)
C44 C41 C42 112.2(4)
N41 C41 H41A 107.7
C44 C41 H41A 107.7
C42 C41 H41A 107.7
O43 C42 N51 122.1(4)
O43 C42 C41 120.5(4)
N51 C42 C41 117.4(4)
C41 C44 C45 113.8(4)
C41 C44 H44A 108.8
C45 C44 H44A 108.8
C41 C44 H44B 108.8
C45 C44 H44B 108.8
H44A C44 H44B 107.7
C46 C45 C47 110.7(4)
C46 C45 C44 111.9(4)
C47 C45 C44 110.0(4)
C46 C45 H45 108.0
C47 C45 H45 108.0
C44 C45 H45 108.0
C45 C46 H46A 109.5
C45 C46 H46B 109.5
H46A C46 H46B 109.5
C45 C46 H46C 109.5
H46A C46 H46C 109.5
H46B C46 H46C 109.5
C45 C47 H47A 109.5
C45 C47 H47B 109.5
H47A C47 H47B 109.5
C45 C47 H47C 109.5
H47A C47 H47C 109.5
H47B C47 H47C 109.5
C42 N51 C51 121.0(4)
C42 N51 H51 119.5
C51 N51 H51 119.5
N51 C51 C53 115.2(4)
N51 C51 C56 109.8(3)
C53 C51 C56 102.8(4)
N51 C51 C52 108.8(3)
C53 C51 C52 110.3(3)
C56 C51 C52 109.8(4)
O52 C52 N61 121.4(4)
O52 C52 C51 122.3(4)
N61 C52 C51 116.3(3)
C51 C53 C54 106.0(4)
C51 C53 H53A 110.5
C54 C53 H53A 110.5
C51 C53 H53B 110.5
C54 C53 H53B 110.5
H53A C53 H53B 108.7
C53 C54 C55 106.1(3)
C53 C54 H54A 110.5
C55 C54 H54A 110.5
C53 C54 H54B 110.5
C55 C54 H54B 110.5
H54A C54 H54B 108.7
C56 C55 C54 104.9(4)
C56 C55 H55A 110.8
C54 C55 H55A 110.8
C56 C55 H55B 110.8
C54 C55 H55B 110.8
H55A C55 H55B 108.8
C55 C56 C51 103.3(4)
C55 C56 H56A 111.1
C51 C56 H56A 111.1
C55 C56 H56B 111.1
C51 C56 H56B 111.1
H56A C56 H56B 109.1
C52 N61 C61 120.8(3)
C52 N61 H61 119.6
C61 N61 H61 119.6
N61 C61 C62 113.2(4)
N61 C61 C63 108.1(3)
C62 C61 C63 110.6(4)
N61 C61 H61A 108.3
C62 C61 H61A 108.3
C63 C61 H61A 108.3
O62 C62 N71 123.6(4)
O62 C62 C61 119.3(4)
N71 C62 C61 117.0(4)
C64 C63 C61 115.9(4)
C64 C63 H63A 108.3
C61 C63 H63A 108.3
C64 C63 H63B 108.3
C61 C63 H63B 108.3
H63A C63 H63B 107.4
C65 C64 C66 110.5(4)
C65 C64 C63 112.0(4)
C66 C64 C63 109.3(4)
C65 C64 H64 108.3
C66 C64 H64 108.3
C63 C64 H64 108.3
C64 C65 H65A 109.5
C64 C65 H65B 109.5
H65A C65 H65B 109.5
C64 C65 H65C 109.5
H65A C65 H65C 109.5
H65B C65 H65C 109.5
C64 C66 H66A 109.5
C64 C66 H66B 109.5
H66A C66 H66B 109.5
C64 C66 H66C 109.5
H66A C66 H66C 109.5
H66B C66 H66C 109.5
C62 N71 C71 121.6(4)
C62 N71 H71 119.2
C71 N71 H71 119.2
N71 C71 C73 110.2(4)
N71 C71 C72 115.3(4)
C73 C71 C72 108.8(4)
N71 C71 H71A 107.4
C73 C71 H71A 107.4
C72 C71 H71A 107.4
O72 C72 N81 122.3(4)
O72 C72 C71 119.0(4)
N81 C72 C71 118.7(4)
C71 C73 C74 116.2(4)
C71 C73 H73A 108.2
C74 C73 H73A 108.2
C71 C73 H73B 108.2
C74 C73 H73B 108.2
H73A C73 H73B 107.4
C76 C74 C73 112.7(4)
C76 C74 C75 110.6(5)
C73 C74 C75 109.0(4)
C76 C74 H74 108.1
C73 C74 H74 108.1
C75 C74 H74 108.1
C74 C75 H75A 109.5
C74 C75 H75B 109.5
H75A C75 H75B 109.5
C74 C75 H75C 109.5
H75A C75 H75C 109.5
H75B C75 H75C 109.5
C74 C76 H76A 109.5
C74 C76 H76B 109.5
H76A C76 H76B 109.5
C74 C76 H76C 109.5
H76A C76 H76C 109.5
H76B C76 H76C 109.5
C72 N81 C81 121.6(4)
C72 N81 H81 119.2
C81 N81 H81 119.2
N81 C81 C82 109.8(4)
N81 C81 C83 114.6(4)
C82 C81 C83 110.6(4)
N81 C81 C86 110.7(4)
C82 C81 C86 106.2(4)
C83 C81 C86 104.4(4)
O82 C82 O87 124.2(4)
O82 C82 C81 124.0(4)
O87 C82 C81 111.6(4)
C84 C83 C81 105.2(4)
C84 C83 H83A 110.7
C81 C83 H83A 110.7
C84 C83 H83B 110.7
C81 C83 H83B 110.7
H83A C83 H83B 108.8
C83 C84 C85 104.9(5)
C83 C84 H84A 110.8
C85 C84 H84A 110.8
C83 C84 H84B 110.8
C85 C84 H84B 110.8
H84A C84 H84B 108.8
C86 C85 C84 108.3(4)
C86 C85 H85A 110.0
C84 C85 H85A 110.0
C86 C85 H85B 110.0
C84 C85 H85B 110.0
H85A C85 H85B 108.4
C85 C86 C81 106.5(4)
C85 C86 H86A 110.4
C81 C86 H86A 110.4
C85 C86 H86B 110.4
C81 C86 H86B 110.4
H86A C86 H86B 108.6
C82 O87 C87 118.8(4)
O87 C87 H87A 109.5
O87 C87 H87B 109.5
H87A C87 H87B 109.5
O87 C87 H87C 109.5
H87A C87 H87C 109.5
H87B C87 H87C 109.5

loop_
_geom_bond_atom_site_label_1
_geom_bond_atom_site_label_2
_geom_bond_distance
C1 O1 1.215(6)
C1 O3 1.342(7)
C1 C2 1.502(8)
C2 H2A 0.9800
C2 H2B 0.9800
C2 H2C 0.9800
O3 C3 1.446(6)
C3 C4 1.496(8)
C3 H3A 0.9900
C3 H3B 0.9900
C4 H4A 0.9800
C4 H4B 0.9800
C4 H4C 0.9800
N11 C11 1.438(6)
N11 H11A 0.91(6)
N11 H11B 0.91(6)
C11 C12 1.511(6)
C11 C13 1.556(7)
C11 H11 1.0000
C12 O12 1.249(5)
C12 N21 1.345(6)
C13 C14 1.514(7)
C13 H13A 0.9900
C13 H13B 0.9900
C14 C15 1.374(7)
C14 C19A 1.415(7)
C15 N15 1.387(6)
C15 H15 0.9500
N15 C15A 1.365(6)
N15 H15A 0.8800
C15A C16 1.387(7)
C15A C19A 1.431(7)
C16 C17 1.386(7)
C16 H16 0.9500
C17 C18 1.403(7)
C17 H17 0.9500
C18 C19 1.382(7)
C18 H18 0.9500
C19 C19A 1.395(7)
C19 H19 0.9500
N21 C21 1.453(5)
N21 H21 0.8800
C21 C22 1.516(6)
C21 C23 1.533(6)
C21 H21A 1.0000
C22 O22 1.235(5)
C22 N31 1.354(6)
C23 C24 1.513(6)
C23 H23A 0.9900
C23 H23B 0.9900
C24 C25 1.369(6)
C24 C29A 1.442(6)
C25 N25 1.373(6)
C25 H25 0.9500
N25 C25A 1.372(6)
N25 H25A 0.8800
C25A C29A 1.401(6)
C25A C26 1.407(7)
C26 C27 1.364(7)
C26 H26 0.9500
C27 C28 1.406(7)
C27 H27 0.9500
C28 C29 1.375(7)
C28 H28 0.9500
C29 C29A 1.415(6)
C29 H29 0.9500
N31 C31 1.448(5)
N31 H31 0.8800
C31 C32 1.525(6)
C31 C33 1.545(6)
C31 H31A 1.0000
C32 O32 1.235(5)
C32 N41 1.341(6)
C33 C34 1.529(7)
C33 H33A 0.9900
C33 H33B 0.9900
C34 C35 1.507(8)
C34 C36 1.521(7)
C34 H34 1.0000
C35 H35A 0.9800
C35 H35B 0.9800
C35 H35C 0.9800
C36 H36A 0.9800
C36 H36B 0.9800
C36 H36C 0.9800
N41 C41 1.467(5)
N41 H41 0.8800
C41 C44 1.525(6)
C41 C42 1.529(6)
C41 H41A 1.0000
C42 O43 1.239(5)
C42 N51 1.347(6)
C44 C45 1.532(6)
C44 H44A 0.9900
C44 H44B 0.9900
C45 C46 1.517(7)
C45 C47 1.527(7)
C45 H45 1.0000
C46 H46A 0.9800
C46 H46B 0.9800
C46 H46C 0.9800
C47 H47A 0.9800
C47 H47B 0.9800
C47 H47C 0.9800
N51 C51 1.463(5)
N51 H51 0.8800
C51 C53 1.536(6)
C51 C56 1.541(6)
C51 C52 1.549(6)
C52 O52 1.229(5)
C52 N61 1.353(5)
C53 C54 1.542(7)
C53 H53A 0.9900
C53 H53B 0.9900
C54 C55 1.544(7)
C54 H54A 0.9900
C54 H54B 0.9900
C55 C56 1.523(6)
C55 H55A 0.9900
C55 H55B 0.9900
C56 H56A 0.9900
C56 H56B 0.9900
N61 C61 1.454(5)
N61 H61 0.8800
C61 C62 1.538(6)
C61 C63 1.546(6)
C61 H61A 1.0000
C62 O62 1.243(5)
C62 N71 1.338(6)
C63 C64 1.531(6)
C63 H63A 0.9900
C63 H63B 0.9900
C64 C65 1.526(7)
C64 C66 1.529(7)
C64 H64 1.0000
C65 H65A 0.9800
C65 H65B 0.9800
C65 H65C 0.9800
C66 H66A 0.9800
C66 H66B 0.9800
C66 H66C 0.9800
N71 C71 1.463(6)
N71 H71 0.8800
C71 C73 1.528(6)
C71 C72 1.528(6)
C71 H71A 1.0000
C72 O72 1.243(5)
C72 N81 1.336(6)
C73 C74 1.530(6)
C73 H73A 0.9900
C73 H73B 0.9900
C74 C76 1.514(7)
C74 C75 1.534(7)
C74 H74 1.0000
C75 H75A 0.9800
C75 H75B 0.9800
C75 H75C 0.9800
C76 H76A 0.9800
C76 H76B 0.9800
C76 H76C 0.9800
N81 C81 1.456(6)
N81 H81 0.8800
C81 C82 1.523(6)
C81 C83 1.548(7)
C81 C86 1.564(6)
C82 O82 1.213(5)
C82 O87 1.328(6)
C83 C84 1.514(7)
C83 H83A 0.9900
C83 H83B 0.9900
C84 C85 1.530(8)
C84 H84A 0.9900
C84 H84B 0.9900
C85 C86 1.506(8)
C85 H85A 0.9900
C85 H85B 0.9900
C86 H86A 0.9900
C86 H86B 0.9900
O87 C87 1.451(6)
C87 H87A 0.9800
C87 H87B 0.9800
C87 H87C 0.9800

loop_
_geom_torsion_atom_site_label_1
_geom_torsion_atom_site_label_2
_geom_torsion_atom_site_label_3
_geom_torsion_atom_site_label_4
_geom_torsion
O1 C1 O3 C3 0.8(7)
C2 C1 O3 C3 -178.0(4)
C1 O3 C3 C4 -141.6(5)
N11 C11 C12 O12 -168.6(4)
C13 C11 C12 O12 -35.7(6)
N11 C11 C12 N21 19.1(6)
C13 C11 C12 N21 151.9(4)
N11 C11 C13 C14 -79.4(5)
C12 C11 C13 C14 149.8(4)
C11 C13 C14 C15 13.6(7)
C11 C13 C14 C19A -161.2(5)
C19A C14 C15 N15 -0.1(5)
C13 C14 C15 N15 -175.7(5)
C14 C15 N15 C15A 1.1(5)
C15 N15 C15A C16 178.5(5)
C15 N15 C15A C19A -1.6(5)
N15 C15A C16 C17 179.5(5)
C19A C15A C16 C17 -0.3(7)
C15A C16 C17 C18 0.3(7)
C16 C17 C18 C19 0.0(8)
C17 C18 C19 C19A -0.1(8)
C18 C19 C19A C14 178.4(5)
C18 C19 C19A C15A 0.0(7)
C15 C14 C19A C19 -179.3(5)
C13 C14 C19A C19 -3.8(9)
C15 C14 C19A C15A -0.9(5)
C13 C14 C19A C15A 174.7(5)
N15 C15A C19A C19 -179.7(4)
C16 C15A C19A C19 0.2(7)
N15 C15A C19A C14 1.6(5)
C16 C15A C19A C14 -178.6(5)
O12 C12 N21 C21 3.6(6)
C11 C12 N21 C21 176.1(4)
C12 N21 C21 C22 -60.9(5)
C12 N21 C21 C23 174.0(4)
N21 C21 C22 O22 151.4(4)
C23 C21 C22 O22 -83.3(5)
N21 C21 C22 N31 -30.5(5)
C23 C21 C22 N31 94.8(4)
N21 C21 C23 C24 67.3(5)
C22 C21 C23 C24 -58.3(5)
C21 C23 C24 C25 -101.6(5)
C21 C23 C24 C29A 87.8(6)
C29A C24 C25 N25 -1.1(6)
C23 C24 C25 N25 -173.3(4)
C24 C25 N25 C25A 1.3(6)
C25 N25 C25A C29A -1.0(6)
C25 N25 C25A C26 176.0(6)
N25 C25A C26 C27 -177.9(6)
C29A C25A C26 C27 -1.3(9)
C25A C26 C27 C28 0.9(10)
C26 C27 C28 C29 -0.3(11)
C27 C28 C29 C29A 0.1(10)
N25 C25A C29A C29 178.4(5)
C26 C25A C29A C29 1.1(8)
N25 C25A C29A C24 0.3(6)
C26 C25A C29A C24 -177.0(5)
C28 C29 C29A C25A -0.5(8)
C28 C29 C29A C24 177.0(6)
C25 C24 C29A C25A 0.5(5)
C23 C24 C29A C25A 172.7(4)
C25 C24 C29A C29 -177.2(5)
C23 C24 C29A C29 -5.0(9)
O22 C22 N31 C31 -2.4(6)
C21 C22 N31 C31 179.5(4)
C22 N31 C31 C32 -67.0(5)
C22 N31 C31 C33 169.6(4)
N31 C31 C32 O32 149.4(4)
C33 C31 C32 O32 -87.7(5)
N31 C31 C32 N41 -31.9(5)
C33 C31 C32 N41 91.0(5)
N31 C31 C33 C34 -175.6(4)
C32 C31 C33 C34 61.4(5)
C31 C33 C34 C35 66.6(6)
C31 C33 C34 C36 -169.1(5)
O32 C32 N41 C41 -7.1(6)
C31 C32 N41 C41 174.2(4)
C32 N41 C41 C44 169.5(4)
C32 N41 C41 C42 -65.5(5)
N41 C41 C42 O43 136.6(4)
C44 C41 C42 O43 -99.0(5)
N41 C41 C42 N51 -43.9(5)
C44 C41 C42 N51 80.5(5)
N41 C41 C44 C45 176.8(4)
C42 C41 C44 C45 52.9(5)
C41 C44 C45 C46 60.8(5)
C41 C44 C45 C47 -175.7(4)
O43 C42 N51 C51 -3.8(6)
C41 C42 N51 C51 176.6(4)
C42 N51 C51 C53 72.1(5)
C42 N51 C51 C56 -172.5(4)
C42 N51 C51 C52 -52.3(5)
N51 C51 C52 O52 138.0(4)
C53 C51 C52 O52 10.8(6)
C56 C51 C52 O52 -101.8(5)
N51 C51 C52 N61 -44.1(5)
C53 C51 C52 N61 -171.3(4)
C56 C51 C52 N61 76.1(5)
N51 C51 C53 C54 149.8(4)
C56 C51 C53 C54 30.5(4)
C52 C51 C53 C54 -86.6(4)
C51 C53 C54 C55 -8.5(5)
C53 C54 C55 C56 -17.2(5)
C54 C55 C56 C51 36.2(4)
N51 C51 C56 C55 -164.3(3)
C53 C51 C56 C55 -41.2(4)
C52 C51 C56 C55 76.2(4)
O52 C52 N61 C61 0.7(7)
C51 C52 N61 C61 -177.2(4)
C52 N61 C61 C62 -69.5(5)
C52 N61 C61 C63 167.6(4)
N61 C61 C62 O62 142.7(4)
C63 C61 C62 O62 -95.9(5)
N61 C61 C62 N71 -40.9(5)
C63 C61 C62 N71 80.6(5)
N61 C61 C63 C64 178.0(4)
C62 C61 C63 C64 53.6(5)
C61 C63 C64 C65 58.3(6)
C61 C63 C64 C66 -178.9(4)
O62 C62 N71 C71 5.1(7)
C61 C62 N71 C71 -171.1(4)
C62 N71 C71 C73 143.3(4)
C62 N71 C71 C72 -93.0(5)
N71 C71 C72 O72 161.4(4)
C73 C71 C72 O72 -74.2(5)
N71 C71 C72 N81 -19.3(6)
C73 C71 C72 N81 105.1(5)
N71 C71 C73 C74 -61.4(5)
C72 C71 C73 C74 171.2(4)
C71 C73 C74 C76 -55.7(6)
C71 C73 C74 C75 -178.9(4)
O72 C72 N81 C81 0.6(7)
C71 C72 N81 C81 -178.7(4)
C72 N81 C81 C82 -58.1(6)
C72 N81 C81 C83 67.0(6)
C72 N81 C81 C86 -175.2(5)
N81 C81 C82 O82 143.1(5)
C83 C81 C82 O82 15.6(6)
C86 C81 C82 O82 -97.1(5)
N81 C81 C82 O87 -42.8(5)
C83 C81 C82 O87 -170.3(4)
C86 C81 C82 O87 77.0(5)
N81 C81 C83 C84 151.5(4)
C82 C81 C83 C84 -83.7(5)
C86 C81 C83 C84 30.1(5)
C81 C83 C84 C85 -32.7(5)
C83 C84 C85 C86 22.9(6)
C84 C85 C86 C81 -4.0(6)
N81 C81 C86 C85 -139.8(5)
C82 C81 C86 C85 101.0(5)
C83 C81 C86 C85 -15.9(6)
O82 C82 O87 C87 6.3(7)
C81 C82 O87 C87 -167.7(4)
